data_8102462
loop_
_publ_author_name
'Qiong-Hua Jin'
'Jie-Qiang Wu'
'Yuan-Yuan Zhang'
'Cun-Lin Zhang'

_publ_section_title
;
 Crystal structure of tetra[bis(diphenylphosphino)methane
 dioxide-O,O']dysprosium(III) tri(trifluoromethanesulfonate) ---
 N,N'-dimethylformamide (1:2), [Dy(C25H22P2O2)4][CF3SO3]3 &#x00B7;
 2C3H7NO
;
_journal_issue 3
_journal_name_full 'Zeitschrift f\"ur Kristallographie - New Crystal Structures'
_journal_page_first 428
_journal_volume 224
_journal_year 2009
_chemical_formula_sum 'C109 H102 Dy F9 N2 O19 P8 S3'
_chemical_formula_weight 2421.37
_chemical_name_systematic
; 
 Crystal structure of {tetra[bis(diphenylphosphino)
methane dioxide-O,O']dysprosium(III) 
trifluoromethanesulfonate-N,N'-dimethylformamide(1:2)},
[Dy(dppmo~2~)~4~](OTf)~3~.2DMF 
;
_space_group_IT_number 2
_symmetry_cell_setting triclinic
_symmetry_space_group_name_Hall '-P 1'
_symmetry_space_group_name_H-M 'P -1'
_atom_sites_solution_hydrogens geom
_atom_sites_solution_primary direct
_atom_sites_solution_secondary difmap
_audit_creation_method SHELXL-97
_cell_angle_alpha 88.076(2)
_cell_angle_beta 83.9880(10)
_cell_angle_gamma 65.5750(10)
_cell_formula_units_Z 2
_cell_length_a 15.8588(13)
_cell_length_b 18.6305(17)
_cell_length_c 20.687(2)
_cell_measurement_reflns_used 9049
_cell_measurement_temperature 298(2)
_cell_measurement_theta_max 25.845
_cell_measurement_theta_min 2.204
_cell_volume 5534.2(9)
_computing_cell_refinement 'Bruker SMART'
_computing_data_collection 'Bruker SMART'
_computing_data_reduction 'Bruker SAINT'
_computing_molecular_graphics 'Bruker SHELXTL'
_computing_publication_material 'Bruker SHELXTL'
_computing_structure_refinement 'SHELXL-97 (Sheldrick, 1997)'
_computing_structure_solution 'SHELXS-97 (Sheldrick, 1990)'
_diffrn_ambient_temperature 298(2)
_diffrn_measured_fraction_theta_full 0.985
_diffrn_measured_fraction_theta_max 0.985
_diffrn_measurement_device_type 'CCD area detector'
_diffrn_measurement_method 'phi and omega scans'
_diffrn_radiation_monochromator graphite
_diffrn_radiation_source 'fine-focus sealed tube'
_diffrn_radiation_type MoK\a
_diffrn_radiation_wavelength 0.71073
_diffrn_reflns_av_R_equivalents 0.0297
_diffrn_reflns_av_sigmaI/netI 0.0719
_diffrn_reflns_limit_h_max 18
_diffrn_reflns_limit_h_min -18
_diffrn_reflns_limit_k_max 22
_diffrn_reflns_limit_k_min -21
_diffrn_reflns_limit_l_max 24
_diffrn_reflns_limit_l_min -20
_diffrn_reflns_number 29021
_diffrn_reflns_theta_full 25.01
_diffrn_reflns_theta_max 25.01
_diffrn_reflns_theta_min 1.42
_exptl_absorpt_coefficient_mu 0.929
_exptl_absorpt_correction_T_max 0.6798
_exptl_absorpt_correction_T_min 0.6537
_exptl_absorpt_correction_type multi-scan
_exptl_absorpt_process_details sadabs
_exptl_crystal_colour colourless
_exptl_crystal_density_diffrn 1.453
_exptl_crystal_density_meas ?
_exptl_crystal_density_method 'not measured'
_exptl_crystal_description block
_exptl_crystal_F_000 2474
_exptl_crystal_size_max 0.50
_exptl_crystal_size_mid 0.46
_exptl_crystal_size_min 0.45
_refine_diff_density_max 1.521
_refine_diff_density_min -0.943
_refine_diff_density_rms 0.110
_refine_ls_extinction_method none
_refine_ls_goodness_of_fit_ref 1.073
_refine_ls_hydrogen_treatment constr
_refine_ls_matrix_type full
_refine_ls_number_parameters 1419
_refine_ls_number_reflns 19225
_refine_ls_number_restraints 0
_refine_ls_restrained_S_all 1.073
_refine_ls_R_factor_all 0.0912
_refine_ls_R_factor_gt 0.0552
_refine_ls_shift/su_max 0.001
_refine_ls_shift/su_mean 0.000
_refine_ls_structure_factor_coef Fsqd
_refine_ls_weighting_details 'calc w=1/[\s^2^(Fo^2^)+(0.0716P)^2^+15.8312P] where P=(Fo^2^+2Fc^2^)/3'
_refine_ls_weighting_scheme calc
_refine_ls_wR_factor_gt 0.1350
_refine_ls_wR_factor_ref 0.1675
_reflns_number_gt 13912
_reflns_number_total 19225
_reflns_threshold_expression >2sigma(I)
_cod_data_source_file 1267-2644.cff
_cod_data_source_block 081205c
_cod_depositor_comments
;
The following automatic conversions were performed:
'_symmetry_cell_setting' value 'Triclinic' changed to 'triclinic'
according to '/home/saulius/struct/CIF-dictionaries/cif_core.dic'
dictionary named 'cif_core.dic' version 2.4.1 from
2010-06-29.

'_geom_bond_publ_flag' value 'Y' changed to 'y' according to
'/home/saulius/struct/CIF-dictionaries/cif_core.dic' dictionary named
'cif_core.dic' version 2.4.1 from 2010-06-29 (8
times).

'_geom_bond_publ_flag' value 'N' changed to 'n' according to
'/home/saulius/struct/CIF-dictionaries/cif_core.dic' dictionary named
'cif_core.dic' version 2.4.1 from 2010-06-29 (266
times).

'_geom_angle_publ_flag' value 'Y' changed to 'y' according to
'/home/saulius/struct/CIF-dictionaries/cif_core.dic' dictionary named
'cif_core.dic' version 2.4.1 from 2010-06-29 (28
times).

'_geom_angle_publ_flag' value 'N' changed to 'n' according to
'/home/saulius/struct/CIF-dictionaries/cif_core.dic' dictionary named
'cif_core.dic' version 2.4.1 from 2010-06-29 (454 times).

Automatic conversion script
Id: cif_fix_enum 1555 2011-01-17 13:19:09Z saulius 

The following automatic conversions were performed:

'_exptl_crystal_density_meas' value 'not measured' was changed to '?'
- the value is perceived as not measured.

Automatic conversion script
Id: cif_fix_values 3008 2015-01-20 13:52:24Z robertas 
;
_cod_original_cell_volume 5534.3(9)
_cod_original_sg_symbol_H-M P-1
_cod_database_code 8102462

loop_
_symmetry_equiv_pos_as_xyz
'x, y, z'
'-x, -y, -z'

loop_
_atom_site_label
_atom_site_type_symbol
_atom_site_fract_x
_atom_site_fract_y
_atom_site_fract_z
_atom_site_U_iso_or_equiv
_atom_site_adp_type
_atom_site_occupancy
_atom_site_symmetry_multiplicity
_atom_site_calc_flag
_atom_site_refinement_flags
_atom_site_disorder_assembly
_atom_site_disorder_group
Dy1 Dy 0.694043(19) 0.709175(17) 0.252938(14) 0.02836(10) Uani 1 1 d . . .
F1 F 0.4701(6) 0.6999(6) 0.7412(5) 0.163(4) Uani 1 1 d . . .
F2 F 0.4772(7) 0.8143(6) 0.7178(5) 0.197(5) Uani 1 1 d . . .
F3 F 0.4991(5) 0.7662(6) 0.8162(4) 0.157(3) Uani 1 1 d . . .
F4 F 0.8980(10) 0.8762(8) 0.8240(7) 0.242(7) Uani 1 1 d . . .
F5 F 1.0427(10) 0.8227(9) 0.8204(7) 0.254(7) Uani 1 1 d . . .
F6 F 0.9627(10) 0.7671(9) 0.8690(7) 0.248(6) Uani 1 1 d . . .
F7 F 0.1328(14) 0.9130(17) 0.4660(14) 0.150(10) Uani 0.68(3) 1 d P A 1
F8 F -0.013(2) 0.9494(17) 0.4434(16) 0.151(9) Uani 0.68(3) 1 d P A 1
F9 F 0.0767(14) 0.9649(13) 0.3691(15) 0.198(11) Uani 0.68(3) 1 d P A 1
F7' F -0.006(5) 0.912(4) 0.471(3) 0.144(17) Uani 0.32(3) 1 d P A 2
F8' F 0.112(3) 0.949(2) 0.430(2) 0.109(11) Uani 0.32(3) 1 d P A 2
F9' F 0.134(3) 0.836(3) 0.4883(19) 0.158(17) Uani 0.32(3) 1 d P A 2
N1 N 0.1649(10) 0.8338(6) 0.6771(6) 0.120(4) Uani 1 1 d . . .
N2 N 0.3476(6) 0.7240(5) 0.9310(5) 0.086(3) Uani 1 1 d . . .
O1 O 0.7525(3) 0.5854(2) 0.2063(2) 0.0345(10) Uani 1 1 d . . .
O2 O 0.6494(3) 0.6162(3) 0.3317(2) 0.0450(11) Uani 1 1 d . . .
O3 O 0.5605(3) 0.7041(3) 0.2120(2) 0.0364(10) Uani 1 1 d . . .
O4 O 0.5693(3) 0.7851(3) 0.3266(2) 0.0450(12) Uani 1 1 d . . .
O5 O 0.7149(3) 0.8255(2) 0.2779(2) 0.0365(10) Uani 1 1 d . . .
O6 O 0.8053(3) 0.6693(3) 0.3304(2) 0.0447(12) Uani 1 1 d . . .
O7 O 0.8410(3) 0.6883(2) 0.1875(2) 0.0347(10) Uani 1 1 d . . .
O8 O 0.6567(3) 0.7910(3) 0.1615(2) 0.0369(10) Uani 1 1 d . . .
O9 O 0.6315(5) 0.6772(5) 0.6593(3) 0.102(2) Uani 1 1 d . . .
O10 O 0.6681(6) 0.7574(6) 0.7375(5) 0.134(3) Uani 1 1 d . . .
O11 O 0.6627(7) 0.6310(5) 0.7690(4) 0.121(3) Uani 1 1 d . . .
O12 O 0.9580(8) 0.9588(7) 0.9173(7) 0.182(5) Uani 1 1 d . . .
O13 O 0.8753(6) 0.8818(6) 0.9647(5) 0.142(4) Uani 1 1 d . . .
O14 O 1.0467(8) 0.8228(8) 0.9545(6) 0.221(7) Uani 1 1 d . . .
O15 O 0.2056(5) 0.8017(5) 0.3538(4) 0.106(3) Uani 1 1 d . . .
O16 O 0.0412(6) 0.8211(6) 0.3498(5) 0.138(3) Uani 1 1 d . . .
O17 O 0.1144(12) 0.7782(13) 0.4477(12) 0.172(10) Uani 0.68(3) 1 d P A 1
O17' O 0.088(2) 0.925(3) 0.315(2) 0.131(15) Uani 0.32(3) 1 d P A 2
O18 O 0.2436(7) 0.7096(5) 0.7102(5) 0.129(3) Uani 1 1 d . . .
O19 O 0.4665(5) 0.6208(4) 0.9710(4) 0.095(2) Uani 1 1 d . . .
P1 P 0.77307(11) 0.49947(9) 0.20781(8) 0.0324(4) Uani 1 1 d . . .
P2 P 0.66083(12) 0.53352(11) 0.34029(8) 0.0387(4) Uani 1 1 d . . .
P3 P 0.45951(11) 0.72225(10) 0.22760(8) 0.0318(4) Uani 1 1 d . . .
P4 P 0.46840(11) 0.80712(10) 0.34718(8) 0.0355(4) Uani 1 1 d . . .
P5 P 0.78200(11) 0.85227(10) 0.30333(8) 0.0329(4) Uani 1 1 d . . .
P6 P 0.87717(11) 0.68977(10) 0.35590(8) 0.0340(4) Uani 1 1 d . . .
P7 P 0.88268(10) 0.71131(10) 0.12660(8) 0.0298(3) Uani 1 1 d . . .
P8 P 0.68984(11) 0.82411(10) 0.10219(8) 0.0304(4) Uani 1 1 d . . .
S1 S 0.63319(19) 0.69812(17) 0.72550(12) 0.0783(7) Uani 1 1 d . . .
S2 S 0.9616(2) 0.8767(2) 0.93063(15) 0.0972(10) Uani 1 1 d . . .
S3 S 0.1151(5) 0.8203(6) 0.3845(5) 0.076(2) Uani 0.68(3) 1 d P A 1
S3' S 0.1068(12) 0.854(2) 0.3589(16) 0.110(7) Uani 0.32(3) 1 d P A 2
C1 C 0.6896(4) 0.4804(4) 0.2638(3) 0.0376(15) Uani 1 1 d . . .
H1A H 0.7142 0.4244 0.2726 0.045 Uiso 1 1 calc R . .
H1B H 0.6329 0.4942 0.2431 0.045 Uiso 1 1 calc R . .
C2 C 0.8884(5) 0.4418(4) 0.2284(3) 0.0421(16) Uani 1 1 d . . .
C3 C 0.9526(5) 0.4744(5) 0.2160(4) 0.0500(18) Uani 1 1 d . . .
H3 H 0.9339 0.5258 0.2011 0.060 Uiso 1 1 calc R . .
C4 C 1.0441(6) 0.4303(6) 0.2259(4) 0.064(2) Uani 1 1 d . . .
H4 H 1.0870 0.4523 0.2175 0.077 Uiso 1 1 calc R . .
C5 C 1.0731(6) 0.3550(6) 0.2477(5) 0.076(3) Uani 1 1 d . . .
H5 H 1.1355 0.3253 0.2531 0.091 Uiso 1 1 calc R . .
C6 C 1.0097(6) 0.3238(6) 0.2614(5) 0.080(3) Uani 1 1 d . . .
H6 H 1.0288 0.2728 0.2775 0.097 Uiso 1 1 calc R . .
C7 C 0.9165(6) 0.3668(5) 0.2517(4) 0.065(2) Uani 1 1 d . . .
H7 H 0.8737 0.3447 0.2610 0.077 Uiso 1 1 calc R . .
C8 C 0.7596(4) 0.4657(4) 0.1310(3) 0.0365(15) Uani 1 1 d . . .
C9 C 0.8162(5) 0.3928(4) 0.1040(4) 0.0468(18) Uani 1 1 d . . .
H9 H 0.8647 0.3577 0.1261 0.056 Uiso 1 1 calc R . .
C10 C 0.8015(5) 0.3716(5) 0.0448(4) 0.054(2) Uani 1 1 d . . .
H10 H 0.8407 0.3226 0.0266 0.065 Uiso 1 1 calc R . .
C11 C 0.7283(5) 0.4229(5) 0.0119(4) 0.054(2) Uani 1 1 d . . .
H11 H 0.7183 0.4083 -0.0281 0.065 Uiso 1 1 calc R . .
C12 C 0.6713(5) 0.4947(5) 0.0384(4) 0.0535(19) Uani 1 1 d . . .
H12 H 0.6219 0.5286 0.0164 0.064 Uiso 1 1 calc R . .
C13 C 0.6858(5) 0.5177(4) 0.0971(4) 0.0456(17) Uani 1 1 d . . .
H13 H 0.6471 0.5672 0.1145 0.055 Uiso 1 1 calc R . .
C14 C 0.5565(5) 0.5256(4) 0.3764(3) 0.0466(18) Uani 1 1 d . . .
C15 C 0.5337(6) 0.4642(5) 0.3614(4) 0.060(2) Uani 1 1 d . . .
H15 H 0.5722 0.4257 0.3312 0.072 Uiso 1 1 calc R . .
C16 C 0.4528(6) 0.4603(6) 0.3917(4) 0.067(2) Uani 1 1 d . . .
H16 H 0.4370 0.4193 0.3822 0.081 Uiso 1 1 calc R . .
C17 C 0.3976(6) 0.5173(6) 0.4353(5) 0.073(3) Uani 1 1 d . . .
H17 H 0.3431 0.5152 0.4548 0.087 Uiso 1 1 calc R . .
C18 C 0.4191(6) 0.5774(6) 0.4515(4) 0.071(3) Uani 1 1 d . . .
H18 H 0.3802 0.6155 0.4818 0.085 Uiso 1 1 calc R . .
C19 C 0.4996(5) 0.5812(5) 0.4222(4) 0.057(2) Uani 1 1 d . . .
H19 H 0.5155 0.6215 0.4335 0.068 Uiso 1 1 calc R . .
C20 C 0.7484(6) 0.4785(5) 0.3928(4) 0.057(2) Uani 1 1 d . . .
C21 C 0.7687(7) 0.4031(6) 0.4093(5) 0.088(3) Uani 1 1 d . . .
H21 H 0.7403 0.3757 0.3900 0.105 Uiso 1 1 calc R . .
C22 C 0.8317(10) 0.3650(9) 0.4551(6) 0.121(5) Uani 1 1 d . . .
H22 H 0.8458 0.3127 0.4659 0.145 Uiso 1 1 calc R . .
C23 C 0.8703(10) 0.4051(10) 0.4824(7) 0.121(5) Uani 1 1 d . . .
H23 H 0.9168 0.3785 0.5094 0.145 Uiso 1 1 calc R . .
C24 C 0.8461(9) 0.4823(10) 0.4733(6) 0.120(5) Uani 1 1 d . . .
H24 H 0.8678 0.5110 0.4976 0.144 Uiso 1 1 calc R . .
C25 C 0.7851(8) 0.5179(7) 0.4245(5) 0.095(3) Uani 1 1 d . . .
H25 H 0.7705 0.5705 0.4144 0.114 Uiso 1 1 calc R . .
C26 C 0.4255(4) 0.7426(4) 0.3131(3) 0.0377(15) Uani 1 1 d . . .
H26A H 0.4477 0.6931 0.3362 0.045 Uiso 1 1 calc R . .
H26B H 0.3581 0.7661 0.3202 0.045 Uiso 1 1 calc R . .
C27 C 0.3846(5) 0.8071(4) 0.1866(4) 0.0449(17) Uani 1 1 d . . .
C28 C 0.4187(5) 0.8577(5) 0.1576(4) 0.054(2) Uani 1 1 d . . .
H28 H 0.4819 0.8455 0.1564 0.065 Uiso 1 1 calc R . .
C29 C 0.3607(6) 0.9269(6) 0.1297(5) 0.075(3) Uani 1 1 d . . .
H29 H 0.3846 0.9613 0.1104 0.090 Uiso 1 1 calc R . .
C30 C 0.2681(7) 0.9440(6) 0.1310(5) 0.082(3) Uani 1 1 d . . .
H30 H 0.2289 0.9899 0.1117 0.099 Uiso 1 1 calc R . .
C31 C 0.2328(6) 0.8943(6) 0.1601(5) 0.079(3) Uani 1 1 d . . .
H31 H 0.1696 0.9066 0.1608 0.095 Uiso 1 1 calc R . .
C32 C 0.2906(5) 0.8252(5) 0.1891(4) 0.063(2) Uani 1 1 d . . .
H32 H 0.2663 0.7918 0.2097 0.075 Uiso 1 1 calc R . .
C33 C 0.4328(4) 0.6411(4) 0.2060(3) 0.0370(15) Uani 1 1 d . . .
C34 C 0.4488(5) 0.6192(4) 0.1408(4) 0.0455(17) Uani 1 1 d . . .
H34 H 0.4689 0.6481 0.1103 0.055 Uiso 1 1 calc R . .
C35 C 0.4353(5) 0.5559(5) 0.1211(4) 0.056(2) Uani 1 1 d . . .
H35 H 0.4465 0.5414 0.0774 0.067 Uiso 1 1 calc R . .
C36 C 0.4049(5) 0.5138(5) 0.1661(4) 0.058(2) Uani 1 1 d . . .
H36 H 0.3968 0.4701 0.1529 0.070 Uiso 1 1 calc R . .
C37 C 0.3867(5) 0.5355(5) 0.2300(4) 0.056(2) Uani 1 1 d . . .
H37 H 0.3643 0.5075 0.2598 0.067 Uiso 1 1 calc R . .
C38 C 0.4011(5) 0.5984(4) 0.2506(4) 0.0475(18) Uani 1 1 d . . .
H38 H 0.3895 0.6124 0.2944 0.057 Uiso 1 1 calc R . .
C39 C 0.4469(5) 0.7976(4) 0.4332(3) 0.0453(17) Uani 1 1 d . . .
C40 C 0.3637(6) 0.8002(6) 0.4608(4) 0.067(2) Uani 1 1 d . . .
H40 H 0.3160 0.8093 0.4347 0.080 Uiso 1 1 calc R . .
C41 C 0.3492(7) 0.7897(7) 0.5263(5) 0.086(3) Uani 1 1 d . . .
H41 H 0.2921 0.7913 0.5442 0.103 Uiso 1 1 calc R . .
C42 C 0.4175(8) 0.7771(7) 0.5647(5) 0.100(4) Uani 1 1 d . . .
H42 H 0.4070 0.7722 0.6094 0.120 Uiso 1 1 calc R . .
C43 C 0.5017(8) 0.7715(8) 0.5376(5) 0.101(4) Uani 1 1 d . . .
H43 H 0.5496 0.7605 0.5639 0.122 Uiso 1 1 calc R . .
C44 C 0.5178(6) 0.7816(6) 0.4722(5) 0.077(3) Uani 1 1 d . . .
H44 H 0.5759 0.7778 0.4543 0.093 Uiso 1 1 calc R . .
C45 C 0.4010(5) 0.9073(4) 0.3268(3) 0.0471(17) Uani 1 1 d . . .
C46 C 0.3061(6) 0.9370(5) 0.3231(4) 0.066(2) Uani 1 1 d . . .
H46 H 0.2749 0.9043 0.3299 0.079 Uiso 1 1 calc R . .
C47 C 0.2575(8) 1.0163(6) 0.3091(5) 0.092(3) Uani 1 1 d . . .
H47 H 0.1939 1.0366 0.3057 0.110 Uiso 1 1 calc R . .
C48 C 0.3038(9) 1.0644(6) 0.3005(5) 0.088(3) Uani 1 1 d . . .
H48 H 0.2710 1.1176 0.2917 0.105 Uiso 1 1 calc R . .
C49 C 0.3960(8) 1.0355(6) 0.3046(5) 0.081(3) Uani 1 1 d . . .
H49 H 0.4265 1.0689 0.2993 0.097 Uiso 1 1 calc R . .
C50 C 0.4449(6) 0.9577(5) 0.3164(4) 0.065(2) Uani 1 1 d . . .
H50 H 0.5091 0.9380 0.3174 0.077 Uiso 1 1 calc R . .
C51 C 0.8913(4) 0.7700(4) 0.3127(3) 0.0370(15) Uani 1 1 d . . .
H51A H 0.9237 0.7515 0.2701 0.044 Uiso 1 1 calc R . .
H51B H 0.9295 0.7876 0.3360 0.044 Uiso 1 1 calc R . .
C52 C 0.8082(5) 0.9194(4) 0.2493(3) 0.0439(17) Uani 1 1 d . . .
C53 C 0.8982(6) 0.9093(5) 0.2279(4) 0.059(2) Uani 1 1 d . . .
H53 H 0.9493 0.8684 0.2432 0.071 Uiso 1 1 calc R . .
C54 C 0.9094(7) 0.9627(5) 0.1826(5) 0.077(3) Uani 1 1 d . . .
H54 H 0.9694 0.9577 0.1689 0.092 Uiso 1 1 calc R . .
C55 C 0.8383(8) 1.0201(6) 0.1583(5) 0.090(3) Uani 1 1 d . . .
H55 H 0.8491 1.0532 0.1270 0.108 Uiso 1 1 calc R . .
C56 C 0.7475(8) 1.0311(6) 0.1795(5) 0.085(3) Uani 1 1 d . . .
H56 H 0.6973 1.0722 0.1634 0.102 Uiso 1 1 calc R . .
C57 C 0.7329(6) 0.9803(5) 0.2249(4) 0.065(2) Uani 1 1 d . . .
H57 H 0.6726 0.9867 0.2392 0.078 Uiso 1 1 calc R . .
C58 C 0.7385(5) 0.9004(4) 0.3802(3) 0.0456(17) Uani 1 1 d . . .
C59 C 0.7863(6) 0.9374(5) 0.4086(4) 0.064(2) Uani 1 1 d . . .
H59 H 0.8401 0.9387 0.3868 0.077 Uiso 1 1 calc R . .
C60 C 0.7527(8) 0.9724(6) 0.4696(5) 0.083(3) Uani 1 1 d . . .
H60 H 0.7851 0.9964 0.4887 0.100 Uiso 1 1 calc R . .
C61 C 0.6752(8) 0.9723(6) 0.5015(5) 0.086(3) Uani 1 1 d . . .
H61 H 0.6524 0.9981 0.5414 0.103 Uiso 1 1 calc R . .
C62 C 0.6293(7) 0.9343(6) 0.4750(5) 0.085(3) Uani 1 1 d . . .
H62 H 0.5776 0.9312 0.4985 0.102 Uiso 1 1 calc R . .
C63 C 0.6596(5) 0.8997(5) 0.4128(4) 0.062(2) Uani 1 1 d . . .
H63 H 0.6261 0.8765 0.3940 0.074 Uiso 1 1 calc R . .
C64 C 0.8496(5) 0.7165(4) 0.4402(3) 0.0452(17) Uani 1 1 d . . .
C65 C 0.7772(6) 0.7067(6) 0.4750(4) 0.074(3) Uani 1 1 d . . .
H65 H 0.7394 0.6902 0.4538 0.089 Uiso 1 1 calc R . .
C66 C 0.7589(8) 0.7210(7) 0.5416(5) 0.098(4) Uani 1 1 d . . .
H66 H 0.7121 0.7109 0.5655 0.118 Uiso 1 1 calc R . .
C67 C 0.8110(9) 0.7499(7) 0.5708(5) 0.097(4) Uani 1 1 d . . .
H67 H 0.7973 0.7622 0.6149 0.117 Uiso 1 1 calc R . .
C68 C 0.8821(9) 0.7613(7) 0.5376(5) 0.095(3) Uani 1 1 d . . .
H68 H 0.9174 0.7809 0.5586 0.114 Uiso 1 1 calc R . .
C69 C 0.9019(6) 0.7437(6) 0.4720(4) 0.071(2) Uani 1 1 d . . .
H69 H 0.9517 0.7505 0.4491 0.085 Uiso 1 1 calc R . .
C70 C 0.9913(5) 0.6104(5) 0.3509(4) 0.0531(19) Uani 1 1 d . . .
C71 C 1.0704(6) 0.6245(6) 0.3403(5) 0.083(3) Uani 1 1 d . . .
H71 H 1.0653 0.6751 0.3302 0.099 Uiso 1 1 calc R . .
C72 C 1.1578(8) 0.5636(9) 0.3447(6) 0.114(5) Uani 1 1 d . . .
H72 H 1.2110 0.5735 0.3401 0.137 Uiso 1 1 calc R . .
C73 C 1.1640(10) 0.4890(9) 0.3560(6) 0.117(5) Uani 1 1 d . . .
H73 H 1.2223 0.4471 0.3544 0.140 Uiso 1 1 calc R . .
C74 C 1.0856(9) 0.4746(7) 0.3695(6) 0.103(4) Uani 1 1 d . . .
H74 H 1.0912 0.4242 0.3810 0.124 Uiso 1 1 calc R . .
C75 C 0.9985(7) 0.5353(6) 0.3661(5) 0.082(3) Uani 1 1 d . . .
H75 H 0.9452 0.5257 0.3740 0.099 Uiso 1 1 calc R . .
C76 C 0.8093(4) 0.8106(4) 0.1032(3) 0.0333(14) Uani 1 1 d . . .
H76A H 0.8119 0.8479 0.1336 0.040 Uiso 1 1 calc R . .
H76B H 0.8326 0.8211 0.0604 0.040 Uiso 1 1 calc R . .
C77 C 0.9952(4) 0.7084(4) 0.1364(3) 0.0406(16) Uani 1 1 d . . .
C78 C 1.0547(5) 0.6443(5) 0.1688(4) 0.061(2) Uani 1 1 d . . .
H78 H 1.0343 0.6073 0.1872 0.074 Uiso 1 1 calc R . .
C79 C 1.1447(6) 0.6357(6) 0.1736(5) 0.076(3) Uani 1 1 d . . .
H79 H 1.1855 0.5918 0.1942 0.092 Uiso 1 1 calc R . .
C80 C 1.1742(6) 0.6905(6) 0.1488(5) 0.075(3) Uani 1 1 d . . .
H80 H 1.2344 0.6845 0.1535 0.090 Uiso 1 1 calc R . .
C81 C 1.1170(6) 0.7539(6) 0.1173(5) 0.071(3) Uani 1 1 d . . .
H81 H 1.1381 0.7911 0.1003 0.086 Uiso 1 1 calc R . .
C82 C 1.0253(5) 0.7637(5) 0.1101(4) 0.0538(19) Uani 1 1 d . . .
H82 H 0.9858 0.8068 0.0879 0.065 Uiso 1 1 calc R . .
C83 C 0.8989(4) 0.6493(4) 0.0579(3) 0.0345(14) Uani 1 1 d . . .
C84 C 0.9506(5) 0.6554(4) 0.0011(3) 0.0462(17) Uani 1 1 d . . .
H84 H 0.9810 0.6888 -0.0002 0.055 Uiso 1 1 calc R . .
C85 C 0.9568(5) 0.6123(5) -0.0532(4) 0.0515(19) Uani 1 1 d . . .
H85 H 0.9908 0.6169 -0.0914 0.062 Uiso 1 1 calc R . .
C86 C 0.9125(5) 0.5621(4) -0.0510(3) 0.0474(18) Uani 1 1 d . . .
H86 H 0.9174 0.5322 -0.0874 0.057 Uiso 1 1 calc R . .
C87 C 0.8616(5) 0.5563(4) 0.0048(4) 0.0470(17) Uani 1 1 d . . .
H87 H 0.8313 0.5228 0.0060 0.056 Uiso 1 1 calc R . .
C88 C 0.8546(5) 0.5998(4) 0.0592(3) 0.0404(16) Uani 1 1 d . . .
H88 H 0.8197 0.5955 0.0970 0.048 Uiso 1 1 calc R . .
C89 C 0.6241(5) 0.9288(4) 0.0969(3) 0.0435(17) Uani 1 1 d . . .
C90 C 0.5563(6) 0.9681(5) 0.1441(4) 0.065(2) Uani 1 1 d . . .
H90 H 0.5450 0.9414 0.1804 0.078 Uiso 1 1 calc R . .
C91 C 0.5031(7) 1.0491(6) 0.1382(6) 0.086(3) Uani 1 1 d . . .
H91 H 0.4558 1.0759 0.1705 0.103 Uiso 1 1 calc R . .
C92 C 0.5199(8) 1.0881(6) 0.0866(6) 0.089(3) Uani 1 1 d . . .
H92 H 0.4827 1.1415 0.0822 0.107 Uiso 1 1 calc R . .
C93 C 0.5901(9) 1.0504(6) 0.0412(5) 0.100(4) Uani 1 1 d . . .
H93 H 0.6039 1.0785 0.0069 0.120 Uiso 1 1 calc R . .
C94 C 0.6426(7) 0.9699(5) 0.0449(5) 0.080(3) Uani 1 1 d . . .
H94 H 0.6899 0.9439 0.0125 0.096 Uiso 1 1 calc R . .
C95 C 0.6815(5) 0.7794(4) 0.0291(3) 0.0415(16) Uani 1 1 d . . .
C96 C 0.6257(5) 0.7373(4) 0.0344(4) 0.0507(19) Uani 1 1 d . . .
H96 H 0.5946 0.7336 0.0741 0.061 Uiso 1 1 calc R . .
C97 C 0.6176(6) 0.7012(5) -0.0210(5) 0.065(2) Uani 1 1 d . . .
H97 H 0.5802 0.6735 -0.0184 0.078 Uiso 1 1 calc R . .
C98 C 0.6635(7) 0.7062(5) -0.0784(5) 0.074(3) Uani 1 1 d . . .
H98 H 0.6578 0.6816 -0.1150 0.088 Uiso 1 1 calc R . .
C99 C 0.7178(7) 0.7464(6) -0.0833(4) 0.073(3) Uani 1 1 d . . .
H99 H 0.7494 0.7490 -0.1232 0.088 Uiso 1 1 calc R . .
C100 C 0.7269(5) 0.7834(5) -0.0300(4) 0.0528(19) Uani 1 1 d . . .
H100 H 0.7640 0.8114 -0.0341 0.063 Uiso 1 1 calc R . .
C101 C 0.5141(10) 0.7464(10) 0.7523(7) 0.116(4) Uani 1 1 d . . .
C102 C 0.9639(16) 0.8503(14) 0.8554(11) 0.179(9) Uani 1 1 d . . .
C103 C 0.076(6) 0.916(6) 0.420(3) 0.12(2) Uani 0.68(3) 1 d P A 1
C10A C 0.083(12) 0.891(11) 0.447(8) 0.12(4) Uani 0.32(3) 1 d P A 2
C104 C 0.2320(12) 0.7747(10) 0.7020(7) 0.125(5) Uani 1 1 d . . .
H104 H 0.2784 0.7872 0.7155 0.151 Uiso 1 1 calc R . .
C105 C 0.0935(13) 0.8206(10) 0.6495(10) 0.176(7) Uani 1 1 d . . .
H10A H 0.0912 0.8375 0.6051 0.264 Uiso 1 1 calc R . .
H10B H 0.0346 0.8501 0.6738 0.264 Uiso 1 1 calc R . .
H10C H 0.1067 0.7655 0.6512 0.264 Uiso 1 1 calc R . .
C106 C 0.1614(15) 0.9084(10) 0.6699(10) 0.194(8) Uani 1 1 d . . .
H10D H 0.1058 0.9453 0.6936 0.291 Uiso 1 1 calc R . .
H10E H 0.1611 0.9218 0.6247 0.291 Uiso 1 1 calc R . .
H10F H 0.2148 0.9103 0.6863 0.291 Uiso 1 1 calc R . .
C107 C 0.4169(8) 0.6521(6) 0.9282(6) 0.085(3) Uani 1 1 d . . .
H107 H 0.4283 0.6233 0.8900 0.102 Uiso 1 1 calc R . .
C108 C 0.3271(11) 0.7697(9) 0.9891(8) 0.154(6) Uani 1 1 d . . .
H10G H 0.3511 0.7354 1.0248 0.230 Uiso 1 1 calc R . .
H10H H 0.2609 0.7980 0.9979 0.230 Uiso 1 1 calc R . .
H10I H 0.3555 0.8064 0.9839 0.230 Uiso 1 1 calc R . .
C109 C 0.2914(9) 0.7540(8) 0.8776(7) 0.126(5) Uani 1 1 d . . .
H10J H 0.3032 0.7118 0.8478 0.190 Uiso 1 1 calc R . .
H10K H 0.3068 0.7939 0.8556 0.190 Uiso 1 1 calc R . .
H10L H 0.2268 0.7764 0.8940 0.190 Uiso 1 1 calc R . .

loop_
_atom_site_aniso_label
_atom_site_aniso_U_11
_atom_site_aniso_U_22
_atom_site_aniso_U_33
_atom_site_aniso_U_23
_atom_site_aniso_U_13
_atom_site_aniso_U_12
Dy1 0.02584(16) 0.03705(18) 0.02374(16) -0.00021(11) -0.00260(11) -0.01446(13)
F1 0.126(6) 0.226(10) 0.172(9) -0.035(7) 0.007(6) -0.109(7)
F2 0.164(9) 0.164(9) 0.172(9) -0.018(7) -0.067(7) 0.036(7)
F3 0.122(6) 0.204(9) 0.104(6) -0.068(6) 0.009(5) -0.025(6)
F4 0.212(13) 0.221(13) 0.199(13) -0.012(10) -0.067(10) 0.015(10)
F5 0.201(12) 0.262(15) 0.198(12) -0.009(10) 0.073(10) -0.016(11)
F6 0.268(16) 0.188(12) 0.217(13) -0.007(10) 0.030(11) -0.035(11)
F7 0.109(12) 0.17(2) 0.15(2) -0.062(17) -0.047(11) -0.028(12)
F8 0.095(12) 0.16(2) 0.18(3) -0.048(15) 0.004(14) -0.037(15)
F9 0.170(16) 0.170(18) 0.21(3) 0.010(18) -0.005(18) -0.026(12)
F7' 0.11(3) 0.17(5) 0.15(4) -0.03(3) 0.00(3) -0.05(3)
F8' 0.11(2) 0.13(3) 0.11(3) -0.03(2) -0.024(18) -0.06(2)
F9' 0.15(3) 0.16(4) 0.15(3) -0.01(3) 0.00(2) -0.05(3)
N1 0.186(12) 0.067(7) 0.125(9) 0.011(6) -0.030(9) -0.068(8)
N2 0.077(6) 0.075(6) 0.110(8) 0.014(5) 0.000(5) -0.038(5)
O1 0.034(2) 0.035(2) 0.032(2) 0.0024(19) 0.0044(19) -0.014(2)
O2 0.053(3) 0.051(3) 0.035(3) 0.001(2) 0.000(2) -0.027(2)
O3 0.031(2) 0.050(3) 0.033(2) 0.007(2) -0.0049(19) -0.021(2)
O4 0.034(2) 0.056(3) 0.051(3) -0.014(2) 0.000(2) -0.024(2)
O5 0.028(2) 0.038(2) 0.045(3) -0.006(2) -0.0066(19) -0.0135(19)
O6 0.051(3) 0.055(3) 0.039(3) 0.014(2) -0.018(2) -0.032(2)
O7 0.028(2) 0.042(3) 0.032(2) 0.0028(19) -0.0004(18) -0.014(2)
O8 0.030(2) 0.050(3) 0.032(2) 0.011(2) -0.0057(19) -0.018(2)
O9 0.099(5) 0.144(7) 0.050(4) -0.009(4) 0.000(4) -0.039(5)
O10 0.142(8) 0.143(8) 0.170(9) 0.009(6) -0.030(7) -0.110(7)
O11 0.176(8) 0.087(5) 0.082(5) 0.025(4) -0.034(5) -0.033(5)
O12 0.173(10) 0.165(10) 0.228(13) 0.042(9) -0.003(9) -0.098(9)
O13 0.119(7) 0.144(8) 0.143(8) 0.013(6) 0.048(6) -0.051(6)
O14 0.143(10) 0.239(14) 0.161(11) 0.041(10) -0.025(8) 0.040(9)
O15 0.070(5) 0.134(7) 0.122(7) -0.026(5) -0.003(4) -0.048(5)
O16 0.090(6) 0.181(9) 0.164(9) -0.036(7) -0.020(6) -0.070(6)
O17 0.156(15) 0.179(19) 0.177(19) 0.041(16) -0.016(13) -0.068(13)
O17' 0.11(2) 0.15(3) 0.12(3) 0.00(3) -0.01(2) -0.04(2)
O18 0.140(8) 0.096(6) 0.173(10) 0.035(6) -0.035(7) -0.067(6)
O19 0.085(5) 0.102(6) 0.114(6) 0.028(5) -0.039(5) -0.049(4)
P1 0.0307(8) 0.0323(9) 0.0340(9) 0.0014(7) -0.0007(7) -0.0136(7)
P2 0.0398(10) 0.0487(11) 0.0306(9) 0.0085(8) -0.0038(7) -0.0217(8)
P3 0.0270(8) 0.0417(9) 0.0307(9) 0.0018(7) -0.0051(7) -0.0177(7)
P4 0.0284(8) 0.0454(10) 0.0356(9) -0.0089(8) 0.0035(7) -0.0190(8)
P5 0.0330(9) 0.0349(9) 0.0338(9) -0.0032(7) -0.0037(7) -0.0168(7)
P6 0.0311(8) 0.0432(10) 0.0270(9) 0.0040(7) -0.0071(7) -0.0138(8)
P7 0.0250(8) 0.0385(9) 0.0270(8) 0.0004(7) -0.0009(6) -0.0148(7)
P8 0.0279(8) 0.0372(9) 0.0269(8) 0.0055(7) -0.0049(7) -0.0140(7)
S1 0.0807(17) 0.0961(19) 0.0582(15) -0.0010(13) -0.0015(12) -0.0376(15)
S2 0.0721(17) 0.115(2) 0.082(2) 0.0384(17) 0.0015(15) -0.0214(16)
S3 0.053(2) 0.109(5) 0.089(4) 0.006(3) -0.007(2) -0.057(3)
S3' 0.081(8) 0.145(18) 0.127(17) -0.016(14) -0.007(9) -0.068(11)
C1 0.039(4) 0.042(4) 0.037(4) 0.008(3) -0.004(3) -0.023(3)
C2 0.039(4) 0.044(4) 0.042(4) 0.003(3) -0.009(3) -0.015(3)
C3 0.040(4) 0.061(5) 0.049(5) 0.004(4) -0.009(3) -0.021(4)
C4 0.047(5) 0.085(7) 0.062(6) 0.004(5) -0.014(4) -0.027(5)
C5 0.046(5) 0.084(7) 0.081(7) -0.004(5) -0.019(5) -0.007(5)
C6 0.059(6) 0.068(6) 0.101(8) 0.018(5) -0.023(5) -0.010(5)
C7 0.050(5) 0.060(5) 0.080(6) 0.015(5) -0.014(4) -0.018(4)
C8 0.032(3) 0.042(4) 0.038(4) 0.001(3) -0.003(3) -0.019(3)
C9 0.039(4) 0.044(4) 0.057(5) -0.004(4) -0.004(3) -0.017(3)
C10 0.051(5) 0.049(5) 0.065(5) -0.020(4) 0.003(4) -0.025(4)
C11 0.054(5) 0.068(5) 0.051(5) -0.011(4) -0.007(4) -0.034(4)
C12 0.045(4) 0.061(5) 0.055(5) 0.001(4) -0.013(4) -0.021(4)
C13 0.041(4) 0.044(4) 0.050(4) 0.000(3) -0.009(3) -0.015(3)
C14 0.048(4) 0.060(5) 0.037(4) 0.014(3) 0.000(3) -0.028(4)
C15 0.057(5) 0.070(6) 0.058(5) 0.011(4) -0.001(4) -0.034(4)
C16 0.066(6) 0.076(6) 0.067(6) 0.013(5) 0.003(5) -0.039(5)
C17 0.053(5) 0.092(7) 0.068(6) 0.026(5) 0.005(5) -0.029(5)
C18 0.065(6) 0.080(6) 0.053(5) 0.011(5) 0.013(4) -0.020(5)
C19 0.057(5) 0.061(5) 0.049(5) 0.010(4) 0.002(4) -0.025(4)
C20 0.055(5) 0.080(6) 0.044(5) 0.021(4) -0.013(4) -0.035(5)
C21 0.089(7) 0.086(7) 0.067(7) 0.017(6) -0.028(6) -0.011(6)
C22 0.122(11) 0.119(11) 0.082(9) 0.025(8) -0.031(8) -0.006(9)
C23 0.105(10) 0.142(14) 0.092(10) 0.037(9) -0.043(8) -0.022(10)
C24 0.120(11) 0.144(13) 0.106(10) 0.020(9) -0.058(9) -0.055(10)
C25 0.111(9) 0.109(9) 0.077(7) 0.034(6) -0.041(7) -0.052(7)
C26 0.034(3) 0.050(4) 0.035(4) 0.000(3) -0.001(3) -0.023(3)
C27 0.038(4) 0.050(4) 0.047(4) 0.002(3) -0.013(3) -0.016(3)
C28 0.045(4) 0.064(5) 0.053(5) 0.012(4) -0.010(4) -0.021(4)
C29 0.068(6) 0.073(6) 0.079(7) 0.028(5) -0.021(5) -0.021(5)
C30 0.068(6) 0.071(6) 0.092(8) 0.023(6) -0.033(6) -0.010(5)
C31 0.046(5) 0.084(7) 0.099(8) 0.008(6) -0.027(5) -0.015(5)
C32 0.049(5) 0.064(5) 0.078(6) 0.005(5) -0.020(4) -0.022(4)
C33 0.029(3) 0.049(4) 0.039(4) -0.001(3) -0.006(3) -0.022(3)
C34 0.039(4) 0.058(5) 0.044(4) -0.003(3) -0.002(3) -0.025(4)
C35 0.051(5) 0.064(5) 0.056(5) -0.015(4) -0.008(4) -0.025(4)
C36 0.050(5) 0.055(5) 0.076(6) -0.016(4) -0.009(4) -0.027(4)
C37 0.056(5) 0.055(5) 0.069(6) 0.003(4) -0.009(4) -0.035(4)
C38 0.048(4) 0.057(5) 0.046(4) 0.005(3) -0.008(3) -0.029(4)
C39 0.043(4) 0.061(5) 0.037(4) -0.006(3) -0.003(3) -0.027(4)
C40 0.054(5) 0.101(7) 0.049(5) -0.001(5) -0.003(4) -0.035(5)
C41 0.076(7) 0.128(9) 0.052(6) -0.003(6) 0.008(5) -0.044(6)
C42 0.092(8) 0.148(11) 0.051(6) 0.009(6) -0.011(6) -0.040(8)
C43 0.085(8) 0.155(11) 0.060(7) 0.012(7) -0.023(6) -0.042(8)
C44 0.059(5) 0.118(8) 0.058(6) 0.014(5) -0.012(5) -0.040(6)
C45 0.053(4) 0.053(4) 0.041(4) -0.005(3) 0.004(3) -0.030(4)
C46 0.059(5) 0.065(6) 0.072(6) 0.002(5) 0.002(4) -0.025(5)
C47 0.083(7) 0.076(7) 0.095(8) 0.003(6) 0.000(6) -0.014(6)
C48 0.108(9) 0.054(6) 0.085(8) -0.001(5) 0.004(7) -0.021(6)
C49 0.096(8) 0.068(7) 0.089(8) 0.009(5) -0.003(6) -0.045(6)
C50 0.067(6) 0.066(6) 0.063(6) 0.001(4) 0.002(4) -0.032(5)
C51 0.033(3) 0.049(4) 0.034(4) -0.002(3) -0.003(3) -0.021(3)
C52 0.053(4) 0.042(4) 0.044(4) 0.003(3) -0.010(3) -0.025(4)
C53 0.053(5) 0.061(5) 0.065(5) -0.005(4) 0.008(4) -0.029(4)
C54 0.071(6) 0.068(6) 0.091(7) 0.022(5) 0.011(5) -0.034(5)
C55 0.096(8) 0.070(7) 0.096(8) 0.030(6) 0.012(6) -0.033(6)
C56 0.089(7) 0.070(6) 0.089(8) 0.028(6) -0.012(6) -0.026(6)
C57 0.062(5) 0.062(5) 0.076(6) 0.015(5) -0.011(5) -0.029(5)
C58 0.047(4) 0.047(4) 0.041(4) -0.008(3) 0.001(3) -0.018(3)
C59 0.068(5) 0.075(6) 0.059(5) -0.024(4) 0.007(4) -0.040(5)
C60 0.094(8) 0.089(7) 0.073(7) -0.033(6) 0.003(6) -0.043(6)
C61 0.094(8) 0.084(7) 0.058(6) -0.033(5) 0.012(6) -0.018(6)
C62 0.065(6) 0.098(8) 0.069(7) -0.028(6) 0.024(5) -0.017(6)
C63 0.050(5) 0.075(6) 0.057(5) -0.017(4) 0.004(4) -0.021(4)
C64 0.043(4) 0.057(5) 0.033(4) 0.005(3) -0.003(3) -0.019(4)
C65 0.065(6) 0.098(7) 0.049(5) 0.009(5) 0.002(4) -0.027(5)
C66 0.088(8) 0.118(10) 0.058(7) 0.016(6) 0.013(6) -0.018(7)
C67 0.108(9) 0.101(9) 0.039(6) -0.007(5) 0.004(6) -0.001(7)
C68 0.112(9) 0.114(9) 0.054(6) -0.009(6) -0.019(6) -0.038(7)
C69 0.073(6) 0.097(7) 0.043(5) -0.009(5) -0.009(4) -0.035(5)
C70 0.051(5) 0.060(5) 0.040(4) 0.000(4) -0.008(4) -0.013(4)
C71 0.046(5) 0.094(7) 0.082(7) 0.023(6) -0.001(5) -0.005(5)
C72 0.063(7) 0.131(11) 0.096(9) 0.019(8) 0.003(6) 0.010(7)
C73 0.091(9) 0.107(10) 0.078(8) -0.018(7) -0.003(7) 0.035(8)
C74 0.102(9) 0.079(8) 0.088(8) -0.009(6) -0.032(7) 0.009(7)
C75 0.080(7) 0.075(7) 0.076(7) -0.002(5) -0.028(5) -0.011(6)
C76 0.034(3) 0.039(4) 0.032(3) 0.001(3) -0.001(3) -0.020(3)
C77 0.031(3) 0.054(4) 0.037(4) -0.004(3) -0.002(3) -0.017(3)
C78 0.039(4) 0.079(6) 0.063(5) 0.009(4) -0.011(4) -0.020(4)
C79 0.038(5) 0.100(7) 0.080(7) 0.012(6) -0.012(4) -0.017(5)
C80 0.038(5) 0.102(8) 0.085(7) -0.019(6) -0.012(5) -0.028(5)
C81 0.048(5) 0.090(7) 0.089(7) -0.014(6) 0.004(5) -0.043(5)
C82 0.043(4) 0.061(5) 0.064(5) 0.001(4) -0.003(4) -0.028(4)
C83 0.029(3) 0.041(4) 0.033(4) -0.004(3) 0.000(3) -0.015(3)
C84 0.043(4) 0.059(5) 0.040(4) -0.009(3) 0.008(3) -0.026(4)
C85 0.048(4) 0.068(5) 0.035(4) -0.013(4) 0.011(3) -0.024(4)
C86 0.050(4) 0.054(4) 0.037(4) -0.013(3) 0.002(3) -0.020(4)
C87 0.049(4) 0.050(4) 0.048(4) -0.009(3) -0.002(3) -0.027(4)
C88 0.040(4) 0.047(4) 0.035(4) -0.002(3) 0.001(3) -0.020(3)
C89 0.043(4) 0.047(4) 0.040(4) 0.004(3) -0.008(3) -0.016(3)
C90 0.060(5) 0.053(5) 0.071(6) 0.002(4) 0.010(4) -0.015(4)
C91 0.072(6) 0.065(6) 0.099(8) -0.010(6) 0.007(6) -0.010(5)
C92 0.088(8) 0.055(6) 0.094(8) 0.007(6) -0.017(6) 0.002(5)
C93 0.124(10) 0.062(6) 0.075(7) 0.020(5) 0.000(7) -0.002(6)
C94 0.096(7) 0.055(5) 0.059(6) 0.010(4) 0.008(5) -0.007(5)
C95 0.039(4) 0.048(4) 0.037(4) 0.002(3) -0.014(3) -0.015(3)
C96 0.046(4) 0.054(5) 0.054(5) 0.000(4) -0.016(4) -0.020(4)
C97 0.059(5) 0.058(5) 0.079(7) -0.008(5) -0.031(5) -0.019(4)
C98 0.073(6) 0.065(6) 0.063(6) -0.018(5) -0.032(5) -0.002(5)
C99 0.072(6) 0.082(7) 0.044(5) -0.013(5) -0.014(4) -0.006(5)
C100 0.051(4) 0.060(5) 0.042(4) -0.001(4) -0.012(4) -0.016(4)
C101 0.111(10) 0.154(13) 0.088(9) -0.032(9) -0.016(8) -0.055(10)
C102 0.134(17) 0.17(2) 0.149(19) 0.023(15) 0.010(14) 0.015(14)
C103 0.09(2) 0.16(6) 0.13(5) -0.03(4) -0.02(3) -0.06(4)
C10A 0.08(5) 0.15(11) 0.13(11) -0.02(7) -0.02(7) -0.06(7)
C104 0.175(15) 0.112(11) 0.111(11) 0.024(9) -0.009(10) -0.084(12)
C105 0.189(19) 0.138(15) 0.20(2) 0.028(14) -0.033(16) -0.068(14)
C106 0.27(2) 0.116(13) 0.20(2) 0.005(13) -0.023(17) -0.082(15)
C107 0.077(7) 0.076(7) 0.106(9) 0.007(6) 0.002(6) -0.039(6)
C108 0.157(15) 0.122(12) 0.174(16) -0.042(12) 0.024(12) -0.056(11)
C109 0.108(10) 0.111(10) 0.146(13) 0.051(9) -0.005(9) -0.037(8)

loop_
_atom_type_symbol
_atom_type_description
_atom_type_scat_dispersion_real
_atom_type_scat_dispersion_imag
_atom_type_scat_source
C C 0.0033 0.0016 'International Tables Vol C Tables 4.2.6.8 and 6.1.1.4'
H H 0.0000 0.0000 'International Tables Vol C Tables 4.2.6.8 and 6.1.1.4'
P P 0.1023 0.0942 'International Tables Vol C Tables 4.2.6.8 and 6.1.1.4'
O O 0.0106 0.0060 'International Tables Vol C Tables 4.2.6.8 and 6.1.1.4'
Dy Dy -0.1892 4.4098 'International Tables Vol C Tables 4.2.6.8 and 6.1.1.4'
F F 0.0171 0.0103 'International Tables Vol C Tables 4.2.6.8 and 6.1.1.4'
S S 0.1246 0.1234 'International Tables Vol C Tables 4.2.6.8 and 6.1.1.4'
N N 0.0061 0.0033 'International Tables Vol C Tables 4.2.6.8 and 6.1.1.4'

loop_
_geom_angle_atom_site_label_1
_geom_angle_atom_site_label_2
_geom_angle_atom_site_label_3
_geom_angle
_geom_angle_site_symmetry_1
_geom_angle_site_symmetry_3
_geom_angle_publ_flag
O1 Dy1 O4 137.44(15) . . y
O1 Dy1 O8 101.88(15) . . y
O4 Dy1 O8 99.05(16) . . y
O1 Dy1 O6 92.99(16) . . y
O4 Dy1 O6 94.87(17) . . y
O8 Dy1 O6 139.08(14) . . y
O1 Dy1 O3 76.88(15) . . y
O4 Dy1 O3 75.56(15) . . y
O8 Dy1 O3 71.05(14) . . y
O6 Dy1 O3 149.87(15) . . y
O1 Dy1 O5 149.49(14) . . y
O4 Dy1 O5 72.30(15) . . y
O8 Dy1 O5 73.60(15) . . y
O6 Dy1 O5 74.43(15) . . y
O3 Dy1 O5 126.86(14) . . y
O1 Dy1 O7 72.08(14) . . y
O4 Dy1 O7 150.20(15) . . y
O8 Dy1 O7 72.62(14) . . y
O6 Dy1 O7 76.26(15) . . y
O3 Dy1 O7 125.17(14) . . y
O5 Dy1 O7 77.90(14) . . y
O1 Dy1 O2 71.10(14) . . y
O4 Dy1 O2 70.96(16) . . y
O8 Dy1 O2 146.41(14) . . y
O6 Dy1 O2 74.49(15) . . y
O3 Dy1 O2 75.38(14) . . y
O5 Dy1 O2 128.79(15) . . y
O7 Dy1 O2 130.95(14) . . y
C104 N1 C106 124.5(16) . . n
C104 N1 C105 119.7(12) . . n
C106 N1 C105 115.5(15) . . n
C107 N2 C108 118.7(12) . . n
C107 N2 C109 121.1(11) . . n
C108 N2 C109 120.2(11) . . n
P1 O1 Dy1 152.6(3) . . n
P2 O2 Dy1 143.1(3) . . n
P3 O3 Dy1 144.3(3) . . n
P4 O4 Dy1 144.0(3) . . n
P5 O5 Dy1 142.5(3) . . n
P6 O6 Dy1 142.1(3) . . n
P7 O7 Dy1 144.3(2) . . n
P8 O8 Dy1 148.2(2) . . n
S3 O15 S3' 31.7(13) . . n
S3 O16 S3' 31.7(13) . . n
O1 P1 C2 111.3(3) . . n
O1 P1 C8 111.3(3) . . n
C2 P1 C8 108.9(3) . . n
O1 P1 C1 111.1(3) . . n
C2 P1 C1 110.1(3) . . n
C8 P1 C1 103.8(3) . . n
O2 P2 C20 113.1(4) . . n
O2 P2 C14 113.1(3) . . n
C20 P2 C14 104.9(3) . . n
O2 P2 C1 112.3(3) . . n
C20 P2 C1 107.8(4) . . n
C14 P2 C1 105.1(3) . . n
O3 P3 C27 113.3(3) . . n
O3 P3 C26 110.5(3) . . n
C27 P3 C26 106.0(3) . . n
O3 P3 C33 111.8(3) . . n
C27 P3 C33 106.7(3) . . n
C26 P3 C33 108.1(3) . . n
O4 P4 C45 110.3(3) . . n
O4 P4 C39 111.8(3) . . n
C45 P4 C39 107.7(3) . . n
O4 P4 C26 112.7(3) . . n
C45 P4 C26 110.6(3) . . n
C39 P4 C26 103.6(3) . . n
O5 P5 C58 111.7(3) . . n
O5 P5 C52 112.3(3) . . n
C58 P5 C52 107.5(3) . . n
O5 P5 C51 110.9(3) . . n
C58 P5 C51 107.9(3) . . n
C52 P5 C51 106.3(3) . . n
O6 P6 C64 111.9(3) . . n
O6 P6 C51 112.3(3) . . n
C64 P6 C51 107.8(3) . . n
O6 P6 C70 114.0(3) . . n
C64 P6 C70 104.8(3) . . n
C51 P6 C70 105.5(3) . . n
O7 P7 C83 114.1(3) . . n
O7 P7 C77 111.5(3) . . n
C83 P7 C77 106.1(3) . . n
O7 P7 C76 110.9(3) . . n
C83 P7 C76 106.2(3) . . n
C77 P7 C76 107.7(3) . . n
O8 P8 C95 111.7(3) . . n
O8 P8 C89 111.7(3) . . n
C95 P8 C89 108.0(3) . . n
O8 P8 C76 111.9(3) . . n
C95 P8 C76 108.0(3) . . n
C89 P8 C76 105.2(3) . . n
O9 S1 O11 113.6(5) . . n
O9 S1 O10 118.9(6) . . n
O11 S1 O10 114.5(6) . . n
O9 S1 C101 102.4(5) . . n
O11 S1 C101 101.4(7) . . n
O10 S1 C101 102.6(7) . . n
O14 S2 O13 117.9(7) . . n
O14 S2 O12 113.7(9) . . n
O13 S2 O12 110.4(6) . . n
O14 S2 C102 107.0(10) . . n
O13 S2 C102 107.4(11) . . n
O12 S2 C102 98.2(11) . . n
O15 S3 O16 122.2(8) . . n
O15 S3 O17 113.3(10) . . n
O16 S3 O17 109.0(9) . . n
O15 S3 C103 107(3) . . n
O16 S3 C103 107(3) . . n
O17 S3 C103 95(2) . . n
O16 S3' O15 119(2) . . n
O16 S3' O17' 109(2) . . n
O15 S3' O17' 111(2) . . n
O16 S3' C10A 107(6) . . n
O15 S3' C10A 103(5) . . n
O17' S3' C10A 108(6) . . n
P1 C1 P2 114.5(3) . . n
P1 C1 H1A 108.6 . . n
P2 C1 H1A 108.6 . . n
P1 C1 H1B 108.6 . . n
P2 C1 H1B 108.6 . . n
H1A C1 H1B 107.6 . . n
C7 C2 C3 119.5(7) . . n
C7 C2 P1 123.4(6) . . n
C3 C2 P1 116.9(5) . . n
C4 C3 C2 119.6(8) . . n
C4 C3 H3 120.2 . . n
C2 C3 H3 120.2 . . n
C5 C4 C3 121.3(8) . . n
C5 C4 H4 119.4 . . n
C3 C4 H4 119.4 . . n
C6 C5 C4 119.1(8) . . n
C6 C5 H5 120.4 . . n
C4 C5 H5 120.4 . . n
C5 C6 C7 121.0(9) . . n
C5 C6 H6 119.5 . . n
C7 C6 H6 119.5 . . n
C2 C7 C6 119.5(8) . . n
C2 C7 H7 120.3 . . n
C6 C7 H7 120.3 . . n
C9 C8 C13 119.0(6) . . n
C9 C8 P1 124.0(5) . . n
C13 C8 P1 117.0(5) . . n
C10 C9 C8 120.4(7) . . n
C10 C9 H9 119.8 . . n
C8 C9 H9 119.8 . . n
C9 C10 C11 120.3(7) . . n
C9 C10 H10 119.9 . . n
C11 C10 H10 119.9 . . n
C12 C11 C10 119.9(7) . . n
C12 C11 H11 120.1 . . n
C10 C11 H11 120.1 . . n
C11 C12 C13 120.8(7) . . n
C11 C12 H12 119.6 . . n
C13 C12 H12 119.6 . . n
C12 C13 C8 119.6(7) . . n
C12 C13 H13 120.2 . . n
C8 C13 H13 120.2 . . n
C19 C14 C15 119.3(7) . . n
C19 C14 P2 118.4(6) . . n
C15 C14 P2 122.3(6) . . n
C14 C15 C16 119.8(8) . . n
C14 C15 H15 120.1 . . n
C16 C15 H15 120.1 . . n
C17 C16 C15 119.0(9) . . n
C17 C16 H16 120.5 . . n
C15 C16 H16 120.5 . . n
C16 C17 C18 122.3(8) . . n
C16 C17 H17 118.8 . . n
C18 C17 H17 118.8 . . n
C17 C18 C19 119.0(9) . . n
C17 C18 H18 120.5 . . n
C19 C18 H18 120.5 . . n
C14 C19 C18 120.6(8) . . n
C14 C19 H19 119.7 . . n
C18 C19 H19 119.7 . . n
C25 C20 C21 118.0(9) . . n
C25 C20 P2 117.7(7) . . n
C21 C20 P2 123.6(7) . . n
C20 C21 C22 121.4(12) . . n
C20 C21 H21 119.3 . . n
C22 C21 H21 119.3 . . n
C23 C22 C21 118.3(14) . . n
C23 C22 H22 120.8 . . n
C21 C22 H22 120.8 . . n
C22 C23 C24 123.2(13) . . n
C22 C23 H23 118.4 . . n
C24 C23 H23 118.4 . . n
C23 C24 C25 116.3(13) . . n
C23 C24 H24 121.8 . . n
C25 C24 H24 121.8 . . n
C20 C25 C24 122.2(11) . . n
C20 C25 H25 118.9 . . n
C24 C25 H25 118.9 . . n
P3 C26 P4 114.5(3) . . n
P3 C26 H26A 108.6 . . n
P4 C26 H26A 108.6 . . n
P3 C26 H26B 108.6 . . n
P4 C26 H26B 108.6 . . n
H26A C26 H26B 107.6 . . n
C28 C27 C32 119.8(7) . . n
C28 C27 P3 119.9(5) . . n
C32 C27 P3 120.1(6) . . n
C27 C28 C29 121.1(8) . . n
C27 C28 H28 119.5 . . n
C29 C28 H28 119.5 . . n
C30 C29 C28 119.2(9) . . n
C30 C29 H29 120.4 . . n
C28 C29 H29 120.4 . . n
C31 C30 C29 120.4(9) . . n
C31 C30 H30 119.8 . . n
C29 C30 H30 119.8 . . n
C30 C31 C32 120.5(8) . . n
C30 C31 H31 119.7 . . n
C32 C31 H31 119.7 . . n
C27 C32 C31 119.0(8) . . n
C27 C32 H32 120.5 . . n
C31 C32 H32 120.5 . . n
C38 C33 C34 118.8(6) . . n
C38 C33 P3 124.0(5) . . n
C34 C33 P3 117.1(5) . . n
C35 C34 C33 120.6(7) . . n
C35 C34 H34 119.7 . . n
C33 C34 H34 119.7 . . n
C34 C35 C36 119.6(8) . . n
C34 C35 H35 120.2 . . n
C36 C35 H35 120.2 . . n
C37 C36 C35 120.6(7) . . n
C37 C36 H36 119.7 . . n
C35 C36 H36 119.7 . . n
C36 C37 C38 120.4(8) . . n
C36 C37 H37 119.8 . . n
C38 C37 H37 119.8 . . n
C37 C38 C33 119.9(7) . . n
C37 C38 H38 120.1 . . n
C33 C38 H38 120.1 . . n
C40 C39 C44 118.6(7) . . n
C40 C39 P4 121.6(6) . . n
C44 C39 P4 119.6(6) . . n
C39 C40 C41 121.2(8) . . n
C39 C40 H40 119.4 . . n
C41 C40 H40 119.4 . . n
C42 C41 C40 120.1(10) . . n
C42 C41 H41 120.0 . . n
C40 C41 H41 120.0 . . n
C41 C42 C43 119.4(10) . . n
C41 C42 H42 120.3 . . n
C43 C42 H42 120.3 . . n
C42 C43 C44 121.4(10) . . n
C42 C43 H43 119.3 . . n
C44 C43 H43 119.3 . . n
C43 C44 C39 119.2(9) . . n
C43 C44 H44 120.4 . . n
C39 C44 H44 120.4 . . n
C46 C45 C50 118.6(8) . . n
C46 C45 P4 122.7(6) . . n
C50 C45 P4 118.7(6) . . n
C45 C46 C47 119.5(9) . . n
C45 C46 H46 120.2 . . n
C47 C46 H46 120.2 . . n
C48 C47 C46 119.8(10) . . n
C48 C47 H47 120.1 . . n
C46 C47 H47 120.1 . . n
C49 C48 C47 120.6(10) . . n
C49 C48 H48 119.7 . . n
C47 C48 H48 119.7 . . n
C48 C49 C50 120.2(9) . . n
C48 C49 H49 119.9 . . n
C50 C49 H49 119.9 . . n
C49 C50 C45 121.2(9) . . n
C49 C50 H50 119.4 . . n
C45 C50 H50 119.4 . . n
P6 C51 P5 112.7(3) . . n
P6 C51 H51A 109.1 . . n
P5 C51 H51A 109.1 . . n
P6 C51 H51B 109.1 . . n
P5 C51 H51B 109.1 . . n
H51A C51 H51B 107.8 . . n
C53 C52 C57 120.1(7) . . n
C53 C52 P5 123.2(6) . . n
C57 C52 P5 116.6(6) . . n
C52 C53 C54 117.7(8) . . n
C52 C53 H53 121.1 . . n
C54 C53 H53 121.1 . . n
C55 C54 C53 122.7(9) . . n
C55 C54 H54 118.6 . . n
C53 C54 H54 118.6 . . n
C54 C55 C56 120.2(9) . . n
C54 C55 H55 119.9 . . n
C56 C55 H55 119.9 . . n
C57 C56 C55 119.1(9) . . n
C57 C56 H56 120.5 . . n
C55 C56 H56 120.5 . . n
C56 C57 C52 120.2(8) . . n
C56 C57 H57 119.9 . . n
C52 C57 H57 119.9 . . n
C63 C58 C59 119.3(7) . . n
C63 C58 P5 120.4(6) . . n
C59 C58 P5 120.2(6) . . n
C60 C59 C58 119.3(8) . . n
C60 C59 H59 120.4 . . n
C58 C59 H59 120.4 . . n
C61 C60 C59 121.6(9) . . n
C61 C60 H60 119.2 . . n
C59 C60 H60 119.2 . . n
C60 C61 C62 119.6(9) . . n
C60 C61 H61 120.2 . . n
C62 C61 H61 120.2 . . n
C61 C62 C63 120.6(9) . . n
C61 C62 H62 119.7 . . n
C63 C62 H62 119.7 . . n
C58 C63 C62 119.5(8) . . n
C58 C63 H63 120.2 . . n
C62 C63 H63 120.2 . . n
C69 C64 C65 118.2(8) . . n
C69 C64 P6 121.6(6) . . n
C65 C64 P6 120.1(6) . . n
C64 C65 C66 121.3(10) . . n
C64 C65 H65 119.4 . . n
C66 C65 H65 119.4 . . n
C67 C66 C65 118.4(11) . . n
C67 C66 H66 120.8 . . n
C65 C66 H66 120.8 . . n
C68 C67 C66 121.7(10) . . n
C68 C67 H67 119.1 . . n
C66 C67 H67 119.1 . . n
C67 C68 C69 119.1(11) . . n
C67 C68 H68 120.4 . . n
C69 C68 H68 120.4 . . n
C64 C69 C68 121.2(10) . . n
C64 C69 H69 119.4 . . n
C68 C69 H69 119.4 . . n
C71 C70 C75 120.0(8) . . n
C71 C70 P6 121.3(7) . . n
C75 C70 P6 118.1(7) . . n
C70 C71 C72 120.4(11) . . n
C70 C71 H71 119.8 . . n
C72 C71 H71 119.8 . . n
C73 C72 C71 118.8(13) . . n
C73 C72 H72 120.6 . . n
C71 C72 H72 120.6 . . n
C72 C73 C74 121.4(11) . . n
C72 C73 H73 119.3 . . n
C74 C73 H73 119.3 . . n
C73 C74 C75 119.7(13) . . n
C73 C74 H74 120.1 . . n
C75 C74 H74 120.1 . . n
C70 C75 C74 119.4(11) . . n
C70 C75 H75 120.3 . . n
C74 C75 H75 120.3 . . n
P8 C76 P7 111.6(3) . . n
P8 C76 H76A 109.3 . . n
P7 C76 H76A 109.3 . . n
P8 C76 H76B 109.3 . . n
P7 C76 H76B 109.3 . . n
H76A C76 H76B 108.0 . . n
C82 C77 C78 120.0(7) . . n
C82 C77 P7 123.1(6) . . n
C78 C77 P7 116.8(6) . . n
C77 C78 C79 119.5(8) . . n
C77 C78 H78 120.3 . . n
C79 C78 H78 120.3 . . n
C80 C79 C78 120.7(9) . . n
C80 C79 H79 119.6 . . n
C78 C79 H79 119.6 . . n
C81 C80 C79 120.8(8) . . n
C81 C80 H80 119.6 . . n
C79 C80 H80 119.6 . . n
C80 C81 C82 120.0(9) . . n
C80 C81 H81 120.0 . . n
C82 C81 H81 120.0 . . n
C77 C82 C81 118.9(8) . . n
C77 C82 H82 120.6 . . n
C81 C82 H82 120.6 . . n
C88 C83 C84 119.3(6) . . n
C88 C83 P7 120.2(5) . . n
C84 C83 P7 120.3(5) . . n
C85 C84 C83 120.2(7) . . n
C85 C84 H84 119.9 . . n
C83 C84 H84 119.9 . . n
C84 C85 C86 119.8(7) . . n
C84 C85 H85 120.1 . . n
C86 C85 H85 120.1 . . n
C87 C86 C85 120.0(7) . . n
C87 C86 H86 120.0 . . n
C85 C86 H86 120.0 . . n
C86 C87 C88 120.5(7) . . n
C86 C87 H87 119.8 . . n
C88 C87 H87 119.8 . . n
C83 C88 C87 120.2(7) . . n
C83 C88 H88 119.9 . . n
C87 C88 H88 119.9 . . n
C90 C89 C94 119.2(7) . . n
C90 C89 P8 120.3(6) . . n
C94 C89 P8 120.5(6) . . n
C89 C90 C91 119.8(9) . . n
C89 C90 H90 120.1 . . n
C91 C90 H90 120.1 . . n
C92 C91 C90 120.4(10) . . n
C92 C91 H91 119.8 . . n
C90 C91 H91 119.8 . . n
C91 C92 C93 120.0(10) . . n
C91 C92 H92 120.0 . . n
C93 C92 H92 120.0 . . n
C92 C93 C94 120.7(10) . . n
C92 C93 H93 119.6 . . n
C94 C93 H93 119.6 . . n
C89 C94 C93 119.6(9) . . n
C89 C94 H94 120.2 . . n
C93 C94 H94 120.2 . . n
C100 C95 C96 119.2(7) . . n
C100 C95 P8 124.0(6) . . n
C96 C95 P8 116.8(6) . . n
C97 C96 C95 118.8(8) . . n
C97 C96 H96 120.6 . . n
C95 C96 H96 120.6 . . n
C98 C97 C96 120.4(9) . . n
C98 C97 H97 119.8 . . n
C96 C97 H97 119.8 . . n
C97 C98 C99 120.7(9) . . n
C97 C98 H98 119.6 . . n
C99 C98 H98 119.6 . . n
C98 C99 C100 120.7(9) . . n
C98 C99 H99 119.7 . . n
C100 C99 H99 119.7 . . n
C99 C100 C95 120.2(8) . . n
C99 C100 H100 119.9 . . n
C95 C100 H100 119.9 . . n
F3 C101 F1 109.4(13) . . n
F3 C101 F2 107.8(13) . . n
F1 C101 F2 108.9(12) . . n
F3 C101 S1 112.5(9) . . n
F1 C101 S1 109.9(10) . . n
F2 C101 S1 108.2(11) . . n
F4 C102 F5 113(2) . . n
F4 C102 F6 97(2) . . n
F5 C102 F6 94.4(16) . . n
F4 C102 S2 124.1(17) . . n
F5 C102 S2 118(2) . . n
F6 C102 S2 98.6(14) . . n
F8 C103 F7 112(6) . . n
F8 C103 F9 101(5) . . n
F7 C103 F9 114(7) . . n
F8 C103 S3 116(6) . . n
F7 C103 S3 109(6) . . n
F9 C103 S3 105(5) . . n
F7' C10A F9' 105(10) . . n
F7' C10A F8' 118(10) . . n
F9' C10A F8' 116(10) . . n
F7' C10A S3' 113(10) . . n
F9' C10A S3' 113(10) . . n
F8' C10A S3' 92(9) . . n
O18 C104 N1 131.3(16) . . n
O18 C104 H104 114.4 . . n
N1 C104 H104 114.4 . . n
N1 C105 H10A 109.5 . . n
N1 C105 H10B 109.5 . . n
H10A C105 H10B 109.5 . . n
N1 C105 H10C 109.5 . . n
H10A C105 H10C 109.5 . . n
H10B C105 H10C 109.5 . . n
N1 C106 H10D 109.5 . . n
N1 C106 H10E 109.5 . . n
H10D C106 H10E 109.5 . . n
N1 C106 H10F 109.5 . . n
H10D C106 H10F 109.5 . . n
H10E C106 H10F 109.5 . . n
O19 C107 N2 126.0(12) . . n
O19 C107 H107 117.0 . . n
N2 C107 H107 117.0 . . n
N2 C108 H10G 109.5 . . n
N2 C108 H10H 109.5 . . n
H10G C108 H10H 109.5 . . n
N2 C108 H10I 109.5 . . n
H10G C108 H10I 109.5 . . n
H10H C108 H10I 109.5 . . n
N2 C109 H10J 109.5 . . n
N2 C109 H10K 109.5 . . n
H10J C109 H10K 109.5 . . n
N2 C109 H10L 109.5 . . n
H10J C109 H10L 109.5 . . n
H10K C109 H10L 109.5 . . n

loop_
_geom_bond_atom_site_label_1
_geom_bond_atom_site_label_2
_geom_bond_distance
_geom_bond_site_symmetry_2
_geom_bond_publ_flag
Dy1 O1 2.303(4) . y
Dy1 O4 2.331(4) . y
Dy1 O8 2.356(4) . y
Dy1 O6 2.379(4) . y
Dy1 O3 2.399(4) . y
Dy1 O5 2.404(4) . y
Dy1 O7 2.458(4) . y
Dy1 O2 2.595(4) . y
F1 C101 1.356(15) . n
F2 C101 1.366(17) . n
F3 C101 1.355(14) . n
F4 C102 1.20(2) . n
F5 C102 1.29(2) . n
F6 C102 1.57(3) . n
F7 C103 1.36(8) . n
F8 C103 1.33(9) . n
F9 C103 1.38(7) . n
F7' C10A 1.34(19) . n
F8' C10A 1.37(18) . n
F9' C10A 1.35(13) . n
N1 C104 1.312(17) . n
N1 C106 1.372(17) . n
N1 C105 1.428(19) . n
N2 C107 1.334(13) . n
N2 C108 1.427(16) . n
N2 C109 1.442(15) . n
O1 P1 1.495(4) . n
O2 P2 1.482(5) . n
O3 P3 1.495(4) . n
O4 P4 1.496(4) . n
O5 P5 1.494(4) . n
O6 P6 1.491(5) . n
O7 P7 1.494(4) . n
O8 P8 1.498(4) . n
O9 S1 1.442(7) . n
O10 S1 1.462(8) . n
O11 S1 1.456(7) . n
O12 S2 1.524(11) . n
O13 S2 1.439(8) . n
O14 S2 1.435(10) . n
O15 S3 1.412(10) . n
O15 S3' 1.46(2) . n
O16 S3 1.431(11) . n
O16 S3' 1.44(2) . n
O17 S3 1.50(2) . n
O17' S3' 1.52(6) . n
O18 C104 1.158(14) . n
O19 C107 1.214(12) . n
P1 C2 1.785(7) . n
P1 C8 1.793(7) . n
P1 C1 1.805(6) . n
P2 C20 1.796(8) . n
P2 C14 1.804(7) . n
P2 C1 1.809(7) . n
P3 C27 1.789(7) . n
P3 C26 1.799(6) . n
P3 C33 1.811(6) . n
P4 C45 1.787(8) . n
P4 C39 1.793(7) . n
P4 C26 1.800(6) . n
P5 C58 1.778(7) . n
P5 C52 1.796(7) . n
P5 C51 1.801(7) . n
P6 C64 1.788(7) . n
P6 C51 1.797(7) . n
P6 C70 1.797(8) . n
P7 C83 1.791(6) . n
P7 C77 1.796(6) . n
P7 C76 1.813(6) . n
P8 C95 1.793(7) . n
P8 C89 1.798(7) . n
P8 C76 1.806(6) . n
S1 C101 1.758(14) . n
S2 C102 1.64(2) . n
S3 C103 1.79(10) . n
S3' C10A 1.91(19) . n
C1 H1A 0.9700 . n
C1 H1B 0.9700 . n
C2 C7 1.366(10) . n
C2 C3 1.385(10) . n
C3 C4 1.374(10) . n
C3 H3 0.9300 . n
C4 C5 1.360(12) . n
C4 H4 0.9300 . n
C5 C6 1.357(13) . n
C5 H5 0.9300 . n
C6 C7 1.393(11) . n
C6 H6 0.9300 . n
C7 H7 0.9300 . n
C8 C9 1.379(9) . n
C8 C13 1.410(9) . n
C9 C10 1.371(10) . n
C9 H9 0.9300 . n
C10 C11 1.389(11) . n
C10 H10 0.9300 . n
C11 C12 1.360(11) . n
C11 H11 0.9300 . n
C12 C13 1.374(10) . n
C12 H12 0.9300 . n
C13 H13 0.9300 . n
C14 C19 1.377(11) . n
C14 C15 1.387(11) . n
C15 C16 1.397(11) . n
C15 H15 0.9300 . n
C16 C17 1.355(13) . n
C16 H16 0.9300 . n
C17 C18 1.359(13) . n
C17 H17 0.9300 . n
C18 C19 1.383(11) . n
C18 H18 0.9300 . n
C19 H19 0.9300 . n
C20 C25 1.331(13) . n
C20 C21 1.346(12) . n
C21 C22 1.402(15) . n
C21 H21 0.9300 . n
C22 C23 1.317(19) . n
C22 H22 0.9300 . n
C23 C24 1.337(18) . n
C23 H23 0.9300 . n
C24 C25 1.423(15) . n
C24 H24 0.9300 . n
C25 H25 0.9300 . n
C26 H26A 0.9700 . n
C26 H26B 0.9700 . n
C27 C28 1.362(10) . n
C27 C32 1.381(10) . n
C28 C29 1.385(11) . n
C28 H28 0.9300 . n
C29 C30 1.366(13) . n
C29 H29 0.9300 . n
C30 C31 1.362(13) . n
C30 H30 0.9300 . n
C31 C32 1.393(12) . n
C31 H31 0.9300 . n
C32 H32 0.9300 . n
C33 C38 1.385(9) . n
C33 C34 1.389(9) . n
C34 C35 1.366(10) . n
C34 H34 0.9300 . n
C35 C36 1.372(11) . n
C35 H35 0.9300 . n
C36 C37 1.360(11) . n
C36 H36 0.9300 . n
C37 C38 1.373(10) . n
C37 H37 0.9300 . n
C38 H38 0.9300 . n
C39 C40 1.363(10) . n
C39 C44 1.379(11) . n
C40 C41 1.372(12) . n
C40 H40 0.9300 . n
C41 C42 1.349(14) . n
C41 H41 0.9300 . n
C42 C43 1.358(15) . n
C42 H42 0.9300 . n
C43 C44 1.373(13) . n
C43 H43 0.9300 . n
C44 H44 0.9300 . n
C45 C46 1.382(11) . n
C45 C50 1.382(11) . n
C46 C47 1.391(13) . n
C46 H46 0.9300 . n
C47 C48 1.371(14) . n
C47 H47 0.9300 . n
C48 C49 1.345(14) . n
C48 H48 0.9300 . n
C49 C50 1.361(12) . n
C49 H49 0.9300 . n
C50 H50 0.9300 . n
C51 H51A 0.9700 . n
C51 H51B 0.9700 . n
C52 C53 1.385(10) . n
C52 C57 1.390(11) . n
C53 C54 1.395(11) . n
C53 H53 0.9300 . n
C54 C55 1.325(13) . n
C54 H54 0.9300 . n
C55 C56 1.393(13) . n
C55 H55 0.9300 . n
C56 C57 1.381(12) . n
C56 H56 0.9300 . n
C57 H57 0.9300 . n
C58 C63 1.362(10) . n
C58 C59 1.397(10) . n
C59 C60 1.390(12) . n
C59 H59 0.9300 . n
C60 C61 1.334(13) . n
C60 H60 0.9300 . n
C61 C62 1.366(14) . n
C61 H61 0.9300 . n
C62 C63 1.404(12) . n
C62 H62 0.9300 . n
C63 H63 0.9300 . n
C64 C69 1.365(11) . n
C64 C65 1.365(11) . n
C65 C66 1.388(13) . n
C65 H65 0.9300 . n
C66 C67 1.352(16) . n
C66 H66 0.9300 . n
C67 C68 1.348(16) . n
C67 H67 0.9300 . n
C68 C69 1.379(13) . n
C68 H68 0.9300 . n
C69 H69 0.9300 . n
C70 C71 1.380(12) . n
C70 C75 1.384(12) . n
C71 C72 1.391(13) . n
C71 H71 0.9300 . n
C72 C73 1.365(18) . n
C72 H72 0.9300 . n
C73 C74 1.376(18) . n
C73 H73 0.9300 . n
C74 C75 1.385(14) . n
C74 H74 0.9300 . n
C75 H75 0.9300 . n
C76 H76A 0.9700 . n
C76 H76B 0.9700 . n
C77 C82 1.379(10) . n
C77 C78 1.382(10) . n
C78 C79 1.383(11) . n
C78 H78 0.9300 . n
C79 C80 1.354(13) . n
C79 H79 0.9300 . n
C80 C81 1.352(13) . n
C80 H80 0.9300 . n
C81 C82 1.413(10) . n
C81 H81 0.9300 . n
C82 H82 0.9300 . n
C83 C88 1.370(9) . n
C83 C84 1.391(9) . n
C84 C85 1.374(10) . n
C84 H84 0.9300 . n
C85 C86 1.379(10) . n
C85 H85 0.9300 . n
C86 C87 1.365(10) . n
C86 H86 0.9300 . n
C87 C88 1.377(9) . n
C87 H87 0.9300 . n
C88 H88 0.9300 . n
C89 C90 1.351(10) . n
C89 C94 1.375(11) . n
C90 C91 1.399(12) . n
C90 H90 0.9300 . n
C91 C92 1.338(14) . n
C91 H91 0.9300 . n
C92 C93 1.339(14) . n
C92 H92 0.9300 . n
C93 C94 1.385(12) . n
C93 H93 0.9300 . n
C94 H94 0.9300 . n
C95 C100 1.370(10) . n
C95 C96 1.399(10) . n
C96 C97 1.391(11) . n
C96 H96 0.9300 . n
C97 C98 1.348(13) . n
C97 H97 0.9300 . n
C98 C99 1.350(13) . n
C98 H98 0.9300 . n
C99 C100 1.370(11) . n
C99 H99 0.9300 . n
C100 H100 0.9300 . n
C104 H104 0.9300 . n
C105 H10A 0.9600 . n
C105 H10B 0.9600 . n
C105 H10C 0.9600 . n
C106 H10D 0.9600 . n
C106 H10E 0.9600 . n
C106 H10F 0.9600 . n
C107 H107 0.9300 . n
C108 H10G 0.9600 . n
C108 H10H 0.9600 . n
C108 H10I 0.9600 . n
C109 H10J 0.9600 . n
C109 H10K 0.9600 . n
C109 H10L 0.9600 . n
